data_1513448
loop_
_publ_author_name
'Gurung, Santosh K.'
'Thapa, Surendra'
'Kafle, Arjun'
'Dickie, Diane A.'
'Giri, Ramesh'

_publ_section_title
;
 Copper-Catalyzed Suzuki-Miyaura Coupling of Arylboronate Esters:
 Transmetalation with (PN)CuF and Identification of Intermediates.
;
_journal_issue 4
_journal_name_full 'Organic letters'
_journal_page_first 1264
_journal_page_last 1267
_journal_paper_doi 10.1021/ol500310u
_journal_volume 16
_journal_year 2014
_chemical_formula_sum 'C32 H56 Cu2 I2 N2 P2'
_chemical_formula_weight 911.60
_chemical_name_systematic
; 
 ? 
;
_space_group_crystal_system monoclinic
_space_group_IT_number 14
_space_group_name_Hall '-P 2ybc'
_space_group_name_H-M_alt 'P 1 21/c 1'
_symmetry_space_group_name_Hall '-P 2ybc'
_symmetry_space_group_name_H-M 'P 1 21/c 1'
_atom_sites_solution_hydrogens geom
_audit_creation_method SHELXL-2013
_cell_angle_alpha 90
_cell_angle_beta 103.413(3)
_cell_angle_gamma 90
_cell_formula_units_Z 2
_cell_length_a 9.5602(8)
_cell_length_b 10.0738(8)
_cell_length_c 20.0433(16)
_cell_measurement_reflns_used 9994
_cell_measurement_temperature 100(2)
_cell_measurement_theta_max 28.26
_cell_measurement_theta_min 2.19
_cell_volume 1877.7(3)
_computing_cell_refinement 'Bruker SAINT'
_computing_data_collection 'Bruker APEX2'
_computing_data_reduction 'Bruker SAINT'
_computing_molecular_graphics 'Bruker SHELXTL'
_computing_publication_material 'Bruker SHELXTL'
_computing_structure_refinement 'SHELXL-2013 (Sheldrick, 2013)'
_computing_structure_solution 'SHELXS-97 (Sheldrick 2008)'
_diffrn_ambient_temperature 100(2)
_diffrn_measured_fraction_theta_full 0.999
_diffrn_measured_fraction_theta_max 1.000
_diffrn_measurement_device_type 'Bruker APEX-II CCD'
_diffrn_measurement_method '\f and \w scans'
_diffrn_radiation_type MoK\a
_diffrn_radiation_wavelength 0.71073
_diffrn_reflns_av_R_equivalents 0.0368
_diffrn_reflns_av_unetI/netI 0.0218
_diffrn_reflns_Laue_measured_fraction_full 0.999
_diffrn_reflns_Laue_measured_fraction_max 1.000
_diffrn_reflns_limit_h_max 12
_diffrn_reflns_limit_h_min -12
_diffrn_reflns_limit_k_max 11
_diffrn_reflns_limit_k_min -13
_diffrn_reflns_limit_l_max 26
_diffrn_reflns_limit_l_min -26
_diffrn_reflns_number 34093
_diffrn_reflns_point_group_measured_fraction_full 0.999
_diffrn_reflns_point_group_measured_fraction_max 1.000
_diffrn_reflns_theta_full 25.242
_diffrn_reflns_theta_max 28.280
_diffrn_reflns_theta_min 2.089
_exptl_absorpt_coefficient_mu 2.885
_exptl_absorpt_correction_T_max 0.66
_exptl_absorpt_correction_T_min 0.40
_exptl_absorpt_correction_type numerical
_exptl_absorpt_process_details 'SADABS V2012/1 (Bruker AXS Inc.)'
_exptl_crystal_colour colourless
_exptl_crystal_density_diffrn 1.612
_exptl_crystal_density_method 'not measured'
_exptl_crystal_description block
_exptl_crystal_F_000 912
_exptl_crystal_size_max 0.399
_exptl_crystal_size_mid 0.212
_exptl_crystal_size_min 0.158
_refine_diff_density_max 0.507
_refine_diff_density_min -0.344
_refine_diff_density_rms 0.077
_refine_ls_extinction_method none
_refine_ls_goodness_of_fit_ref 1.049
_refine_ls_hydrogen_treatment constr
_refine_ls_matrix_type full
_refine_ls_number_parameters 189
_refine_ls_number_reflns 4663
_refine_ls_number_restraints 0
_refine_ls_restrained_S_all 1.049
_refine_ls_R_factor_all 0.0244
_refine_ls_R_factor_gt 0.0192
_refine_ls_shift/su_max 0.005
_refine_ls_shift/su_mean 0.000
_refine_ls_structure_factor_coef Fsqd
_refine_ls_weighting_details 'w=1/[\s^2^(Fo^2^)+(0.0190P)^2^+1.1674P] where P=(Fo^2^+2Fc^2^)/3'
_refine_ls_weighting_scheme calc
_refine_ls_wR_factor_gt 0.0429
_refine_ls_wR_factor_ref 0.0450
_reflns_Friedel_coverage 0.000
_reflns_number_gt 4182
_reflns_number_total 4663
_reflns_threshold_expression 'I > 2\s(I)'
_cod_data_source_file ol500310u_si_002.cif
_cod_data_source_block rg1_39_0m_a
_cod_database_code 1513448
_shelx_space_group_comment
; 
The symmetry employed for this shelxl refinement is uniquely defined 
by the following loop, which should always be used as a source of 
symmetry information in preference to the above space-group names. 
They are only intended as comments. 
;
_shelx_estimated_absorpt_t_min 0.392
_shelx_estimated_absorpt_t_max 0.659
_shelxl_version_number 2013-3

loop_
_space_group_symop_operation_xyz
'x, y, z'
'-x, y+1/2, -z+1/2'
'-x, -y, -z'
'x, -y-1/2, z-1/2'

loop_
_atom_site_label
_atom_site_type_symbol
_atom_site_fract_x
_atom_site_fract_y
_atom_site_fract_z
_atom_site_U_iso_or_equiv
_atom_site_adp_type
_atom_site_occupancy
_atom_site_site_symmetry_order
_atom_site_calc_flag
_atom_site_refinement_flags_posn
_atom_site_refinement_flags_adp
Cu1 Cu 1.10087(2) 0.91663(2) 1.06689(2) 0.01283(5) Uani 1 1 d . .
I1 I 0.84684(2) 0.85750(2) 0.98909(2) 0.01620(4) Uani 1 1 d . .
P1 P 1.26871(5) 0.77266(4) 1.11605(2) 0.00952(9) Uani 1 1 d . .
N1 N 1.07740(17) 0.96677(17) 1.17452(8) 0.0166(3) Uani 1 1 d . .
C1 C 0.9307(2) 0.9266(3) 1.17868(11) 0.0305(5) Uani 1 1 d . .
H1A H 0.9195 0.8306 1.1714 0.046 Uiso 1 1 calc R U
H1B H 0.8597 0.9733 1.1433 0.046 Uiso 1 1 calc R U
H1C H 0.9156 0.9492 1.2241 0.046 Uiso 1 1 calc R U
C2 C 1.0934(3) 1.1115(2) 1.18456(11) 0.0304(5) Uani 1 1 d . .
H2A H 1.0737 1.1357 1.2289 0.046 Uiso 1 1 calc R U
H2B H 1.0253 1.1574 1.1477 0.046 Uiso 1 1 calc R U
H2C H 1.1918 1.1377 1.1838 0.046 Uiso 1 1 calc R U
C3 C 1.18491(19) 0.89644(18) 1.22602(9) 0.0135(4) Uani 1 1 d . .
C4 C 1.1911(2) 0.9195(2) 1.29533(10) 0.0203(4) Uani 1 1 d . .
H4 H 1.1248 0.9795 1.3077 0.024 Uiso 1 1 calc R U
C5 C 1.2911(2) 0.8571(2) 1.34613(10) 0.0226(4) Uani 1 1 d . .
H5 H 1.2924 0.8733 1.3930 0.027 Uiso 1 1 calc R U
C6 C 1.3895(2) 0.7708(2) 1.32891(9) 0.0194(4) Uani 1 1 d . .
H6 H 1.4600 0.7287 1.3637 0.023 Uiso 1 1 calc R U
C7 C 1.3843(2) 0.74625(19) 1.26025(9) 0.0161(4) Uani 1 1 d . .
H7 H 1.4519 0.6866 1.2486 0.019 Uiso 1 1 calc R U
C8 C 1.28189(19) 0.80704(18) 1.20742(9) 0.0121(3) Uani 1 1 d . .
C9 C 1.21993(19) 0.59116(18) 1.10689(9) 0.0132(3) Uani 1 1 d . .
C10 C 1.3132(2) 0.49312(19) 1.15612(10) 0.0198(4) Uani 1 1 d . .
H10A H 1.2812 0.4023 1.1432 0.030 Uiso 1 1 calc R U
H10B H 1.3043 0.5110 1.2030 0.030 Uiso 1 1 calc R U
H10C H 1.4138 0.5032 1.1537 0.030 Uiso 1 1 calc R U
C11 C 1.2149(2) 0.5507(2) 1.03237(10) 0.0207(4) Uani 1 1 d . .
H11A H 1.3129 0.5473 1.0253 0.031 Uiso 1 1 calc R U
H11B H 1.1585 0.6161 1.0010 0.031 Uiso 1 1 calc R U
H11C H 1.1699 0.4631 1.0232 0.031 Uiso 1 1 calc R U
C12 C 1.0669(2) 0.5828(2) 1.11858(10) 0.0177(4) Uani 1 1 d . .
H12A H 1.0329 0.4908 1.1125 0.027 Uiso 1 1 calc R U
H12B H 1.0027 0.6399 1.0854 0.027 Uiso 1 1 calc R U
H12C H 1.0676 0.6123 1.1652 0.027 Uiso 1 1 calc R U
C13 C 1.45247(18) 0.80514(19) 1.09997(9) 0.0132(3) Uani 1 1 d . .
C14 C 1.4313(2) 0.8226(2) 1.02166(10) 0.0185(4) Uani 1 1 d . .
H14A H 1.3575 0.8901 1.0053 0.028 Uiso 1 1 calc R U
H14B H 1.4007 0.7380 0.9987 0.028 Uiso 1 1 calc R U
H14C H 1.5221 0.8507 1.0113 0.028 Uiso 1 1 calc R U
C15 C 1.5006(2) 0.9391(2) 1.13398(10) 0.0182(4) Uani 1 1 d . .
H15A H 1.5239 0.9287 1.1840 0.027 Uiso 1 1 calc R U
H15B H 1.4229 1.0040 1.1204 0.027 Uiso 1 1 calc R U
H15C H 1.5859 0.9702 1.1193 0.027 Uiso 1 1 calc R U
C16 C 1.5707(2) 0.7018(2) 1.12416(11) 0.0220(4) Uani 1 1 d . .
H16A H 1.6597 0.7319 1.1127 0.033 Uiso 1 1 calc R U
H16B H 1.5410 0.6169 1.1014 0.033 Uiso 1 1 calc R U
H16C H 1.5870 0.6905 1.1739 0.033 Uiso 1 1 calc R U

loop_
_atom_site_aniso_label
_atom_site_aniso_U_11
_atom_site_aniso_U_22
_atom_site_aniso_U_33
_atom_site_aniso_U_23
_atom_site_aniso_U_13
_atom_site_aniso_U_12
Cu1 0.01129(10) 0.01291(11) 0.01357(11) 0.00253(8) 0.00141(8) 0.00024(8)
I1 0.01243(6) 0.01413(7) 0.01947(6) 0.00626(5) -0.00155(4) -0.00280(5)
P1 0.0101(2) 0.0096(2) 0.00877(19) 0.00007(16) 0.00220(15) -0.00090(16)
N1 0.0154(8) 0.0191(8) 0.0156(7) 0.0005(6) 0.0042(6) 0.0060(7)
C1 0.0150(10) 0.0560(16) 0.0219(10) -0.0020(10) 0.0070(8) 0.0059(10)
C2 0.0495(15) 0.0196(11) 0.0209(10) -0.0014(8) 0.0057(10) 0.0137(10)
C3 0.0139(8) 0.0142(9) 0.0130(8) 0.0007(7) 0.0040(7) -0.0012(7)
C4 0.0255(10) 0.0220(10) 0.0152(9) -0.0030(8) 0.0088(8) 0.0024(8)
C5 0.0341(11) 0.0239(11) 0.0107(8) -0.0011(8) 0.0073(8) -0.0031(9)
C6 0.0264(10) 0.0162(10) 0.0130(9) 0.0029(7) -0.0004(7) -0.0010(8)
C7 0.0182(9) 0.0135(9) 0.0152(8) 0.0005(7) 0.0011(7) 0.0004(7)
C8 0.0145(8) 0.0106(8) 0.0114(8) -0.0002(7) 0.0031(6) -0.0019(7)
C9 0.0151(8) 0.0109(8) 0.0133(8) -0.0002(7) 0.0031(7) -0.0029(7)
C10 0.0232(10) 0.0117(9) 0.0234(10) 0.0031(8) 0.0035(8) -0.0006(8)
C11 0.0303(11) 0.0152(10) 0.0172(9) -0.0045(7) 0.0064(8) -0.0070(8)
C12 0.0159(9) 0.0167(10) 0.0205(9) 0.0033(8) 0.0040(7) -0.0057(8)
C13 0.0098(8) 0.0136(9) 0.0164(8) 0.0000(7) 0.0037(7) -0.0015(7)
C14 0.0184(9) 0.0214(10) 0.0178(9) 0.0000(8) 0.0082(7) -0.0040(8)
C15 0.0140(9) 0.0167(10) 0.0227(10) -0.0021(8) 0.0017(7) -0.0058(7)
C16 0.0145(9) 0.0217(11) 0.0302(11) 0.0046(9) 0.0062(8) 0.0028(8)

loop_
_atom_type_symbol
_atom_type_description
_atom_type_scat_dispersion_real
_atom_type_scat_dispersion_imag
_atom_type_scat_source
C C 0.0033 0.0016 'International Tables Vol C Tables 4.2.6.8 and 6.1.1.4'
H H 0.0000 0.0000 'International Tables Vol C Tables 4.2.6.8 and 6.1.1.4'
N N 0.0061 0.0033 'International Tables Vol C Tables 4.2.6.8 and 6.1.1.4'
P P 0.1023 0.0942 'International Tables Vol C Tables 4.2.6.8 and 6.1.1.4'
Cu Cu 0.3201 1.2651 'International Tables Vol C Tables 4.2.6.8 and 6.1.1.4'
I I -0.4742 1.8119 'International Tables Vol C Tables 4.2.6.8 and 6.1.1.4'

loop_
_geom_angle_atom_site_label_1
_geom_angle_atom_site_label_2
_geom_angle_atom_site_label_3
_geom_angle
_geom_angle_site_symmetry_3
P1 Cu1 N1 86.80(4) .
P1 Cu1 I1 126.048(16) .
N1 Cu1 I1 109.35(4) .
P1 Cu1 I1 124.385(15) 3_777
N1 Cu1 I1 106.37(4) 3_777
I1 Cu1 I1 100.561(8) 3_777
Cu1 I1 Cu1 79.439(8) 3_777
C8 P1 C9 103.76(8) .
C8 P1 C13 106.62(8) .
C9 P1 C13 111.75(8) .
C8 P1 Cu1 101.23(6) .
C9 P1 Cu1 117.00(6) .
C13 P1 Cu1 114.65(6) .
C3 N1 C2 110.46(16) .
C3 N1 C1 110.37(16) .
C2 N1 C1 109.41(18) .
C3 N1 Cu1 110.75(11) .
C2 N1 Cu1 108.59(12) .
C1 N1 Cu1 107.19(12) .
C4 C3 C8 119.53(17) .
C4 C3 N1 118.89(16) .
C8 C3 N1 121.58(15) .
C5 C4 C3 121.47(18) .
C4 C5 C6 119.92(18) .
C5 C6 C7 119.30(18) .
C6 C7 C8 121.90(18) .
C3 C8 C7 117.86(16) .
C3 C8 P1 119.23(13) .
C7 C8 P1 122.90(14) .
C10 C9 C12 107.41(15) .
C10 C9 C11 109.77(16) .
C12 C9 C11 108.47(15) .
C10 C9 P1 118.02(13) .
C12 C9 P1 105.15(12) .
C11 C9 P1 107.62(12) .
C16 C13 C15 109.52(16) .
C16 C13 C14 108.21(15) .
C15 C13 C14 107.85(15) .
C16 C13 P1 118.45(13) .
C15 C13 P1 105.79(12) .
C14 C13 P1 106.57(12) .

loop_
_geom_bond_atom_site_label_1
_geom_bond_atom_site_label_2
_geom_bond_distance
_geom_bond_site_symmetry_2
Cu1 P1 2.2171(5) .
Cu1 N1 2.2769(15) .
Cu1 I1 2.6320(3) .
Cu1 I1 2.6356(3) 3_777
I1 Cu1 2.6356(3) 3_777
P1 C8 1.8392(18) .
P1 C9 1.8853(19) .
P1 C13 1.8868(18) .
N1 C3 1.460(2) .
N1 C2 1.475(3) .
N1 C1 1.481(3) .
C3 C4 1.396(2) .
C3 C8 1.404(3) .
C4 C5 1.376(3) .
C5 C6 1.383(3) .
C6 C7 1.388(3) .
C7 C8 1.405(3) .
C9 C10 1.528(3) .
C9 C12 1.537(2) .
C9 C11 1.538(2) .
C13 C16 1.530(3) .
C13 C15 1.534(3) .
C13 C14 1.545(2) .

loop_
_geom_torsion_atom_site_label_1
_geom_torsion_atom_site_label_2
_geom_torsion_atom_site_label_3
_geom_torsion_atom_site_label_4
_geom_torsion
C2 N1 C3 C4 56.9(2)
C1 N1 C3 C4 -64.2(2)
Cu1 N1 C3 C4 177.24(14)
C2 N1 C3 C8 -122.90(19)
C1 N1 C3 C8 115.98(19)
Cu1 N1 C3 C8 -2.6(2)
C8 C3 C4 C5 0.5(3)
N1 C3 C4 C5 -179.32(19)
C3 C4 C5 C6 0.9(3)
C4 C5 C6 C7 -1.2(3)
C5 C6 C7 C8 0.2(3)
C4 C3 C8 C7 -1.4(3)
N1 C3 C8 C7 178.37(17)
C4 C3 C8 P1 177.77(15)
N1 C3 C8 P1 -2.4(2)
C6 C7 C8 C3 1.1(3)
C6 C7 C8 P1 -178.07(15)
C9 P1 C8 C3 -115.75(15)
C13 P1 C8 C3 126.13(15)
Cu1 P1 C8 C3 5.92(15)
C9 P1 C8 C7 63.40(17)
C13 P1 C8 C7 -54.72(18)
Cu1 P1 C8 C7 -174.93(15)
C8 P1 C9 C10 -52.00(15)
C13 P1 C9 C10 62.51(16)
Cu1 P1 C9 C10 -162.47(12)
C8 P1 C9 C12 67.69(13)
C13 P1 C9 C12 -177.80(11)
Cu1 P1 C9 C12 -42.78(13)
C8 P1 C9 C11 -176.82(13)
C13 P1 C9 C11 -62.31(15)
Cu1 P1 C9 C11 72.71(13)
C8 P1 C13 C16 76.36(16)
C9 P1 C13 C16 -36.37(17)
Cu1 P1 C13 C16 -172.50(13)
C8 P1 C13 C15 -46.88(14)
C9 P1 C13 C15 -159.61(12)
Cu1 P1 C13 C15 64.26(13)
C8 P1 C13 C14 -161.50(13)
C9 P1 C13 C14 85.77(14)
Cu1 P1 C13 C14 -50.36(14)
